data_4064562
loop_
_publ_author_name
'Chuchuryukin, Alexey V.'
'Huang, Rubin'
'Lutz, Martin'
'Chadwick, John C.'
'Spek, Anthony L.'
'van Koten, Gerard'

_publ_section_title
;
 NCN-Pincer Metal Complexes (Ti, Cr, V, Zr, Hf, and Nb) of the Phebox
 Ligand (S,S)-2,6-Bis(4&#x2032;-isopropyl-2&#x2032;-oxazolinyl)phenyl
;
_journal_issue 10
_journal_name_full Organometallics
_journal_page_first 2819
_journal_paper_doi 10.1021/om200170b
_journal_volume 30
_journal_year 2011
_chemical_absolute_configuration ad
_chemical_formula_moiety 'C18 H23 Cl3 N2 O2 V, C6 H6'
_chemical_formula_sum 'C24 H29 Cl3 N2 O2 V'
_chemical_formula_weight 534.78
_chemical_name_systematic
; 
 ? 
;
_space_group_IT_number 19
_symmetry_cell_setting orthorhombic
_symmetry_space_group_name_Hall 'P 2ac 2ab'
_symmetry_space_group_name_H-M 'P 21 21 21'
_atom_sites_solution_hydrogens difmap
_atom_sites_solution_primary direct
_atom_sites_solution_secondary difmap
_audit_creation_method SHELXL-97
_cell_angle_alpha 90.00
_cell_angle_beta 90.00
_cell_angle_gamma 90.00
_cell_formula_units_Z 4
_cell_length_a 12.3862(1)
_cell_length_b 12.8230(1)
_cell_length_c 16.1505(1)
_cell_measurement_reflns_used 39091
_cell_measurement_temperature 150(2)
_cell_measurement_theta_max 27.48
_cell_measurement_theta_min 1.02
_cell_volume 2565.16(3)
_computing_cell_refinement HKL2000
_computing_data_collection 'Nonius COLLECT'
_computing_data_reduction 'HKL2000, Sortav'
_computing_structure_refinement 'SHELXL-97 (Sheldrick, 1997)'
_computing_structure_solution 'SHELXS-97 (Sheldrick, 1997)'
_diffrn_ambient_temperature 150(2)
_diffrn_measured_fraction_theta_full 1.000
_diffrn_measured_fraction_theta_max 1.000
_diffrn_measurement_device_type 'Nonius KappCCD'
_diffrn_radiation_monochromator graphite
_diffrn_radiation_source 'rotating anode'
_diffrn_radiation_type MoK\a
_diffrn_radiation_wavelength 0.71073
_diffrn_reflns_av_R_equivalents 0.0437
_diffrn_reflns_av_sigmaI/netI 0.0248
_diffrn_reflns_limit_h_max 16
_diffrn_reflns_limit_h_min -16
_diffrn_reflns_limit_k_max 16
_diffrn_reflns_limit_k_min -16
_diffrn_reflns_limit_l_max 20
_diffrn_reflns_limit_l_min -20
_diffrn_reflns_number 47304
_diffrn_reflns_theta_full 27.48
_diffrn_reflns_theta_max 27.48
_diffrn_reflns_theta_min 2.03
_exptl_absorpt_coefficient_mu 0.722
_exptl_absorpt_correction_T_max 0.92
_exptl_absorpt_correction_T_min 0.84
_exptl_absorpt_correction_type multi-scan
_exptl_absorpt_process_details SortAV
_exptl_crystal_colour 'dark green'
_exptl_crystal_density_diffrn 1.385
_exptl_crystal_density_method 'not measured'
_exptl_crystal_description needle
_exptl_crystal_F_000 1108
_exptl_crystal_size_max 0.48
_exptl_crystal_size_mid 0.15
_exptl_crystal_size_min 0.12
_refine_diff_density_max 0.551
_refine_diff_density_min -0.449
_refine_diff_density_rms 0.043
_refine_ls_abs_structure_details 'Flack H D (1983), Acta Cryst. A39, 876-881'
_refine_ls_abs_structure_Flack -0.026(17)
_refine_ls_extinction_method none
_refine_ls_goodness_of_fit_ref 1.033
_refine_ls_hydrogen_treatment constr
_refine_ls_matrix_type full
_refine_ls_number_parameters 293
_refine_ls_number_reflns 5875
_refine_ls_number_restraints 0
_refine_ls_restrained_S_all 1.033
_refine_ls_R_factor_all 0.0295
_refine_ls_R_factor_gt 0.0273
_refine_ls_shift/su_max 0.002
_refine_ls_shift/su_mean 0.000
_refine_ls_structure_factor_coef Fsqd
_refine_ls_weighting_details 'calc w=1/[\s^2^(Fo^2^)+(0.0329P)^2^+0.8500P] where P=(Fo^2^+2Fc^2^)/3'
_refine_ls_weighting_scheme calc
_refine_ls_wR_factor_gt 0.0667
_refine_ls_wR_factor_ref 0.0684
_reflns_number_gt 5589
_reflns_number_total 5875
_reflns_threshold_expression I>2\s(I)
_cod_data_source_file om200170b_si_001.cif
_cod_data_source_block s3583a
_cod_database_code 4064562

loop_
_symmetry_equiv_pos_as_xyz
'x, y, z'
'-x+1/2, -y, z+1/2'
'x+1/2, -y+1/2, -z'
'-x, y+1/2, -z+1/2'

loop_
_atom_site_label
_atom_site_type_symbol
_atom_site_fract_x
_atom_site_fract_y
_atom_site_fract_z
_atom_site_U_iso_or_equiv
_atom_site_adp_type
_atom_site_occupancy
_atom_site_symmetry_multiplicity
_atom_site_calc_flag
_atom_site_refinement_flags
V1 V 0.27277(2) 0.16523(2) 0.685313(16) 0.02042(7) Uani 1 1 d .
Cl1 Cl 0.23954(4) -0.00681(3) 0.71562(3) 0.02979(10) Uani 1 1 d .
Cl2 Cl 0.33840(5) 0.19731(4) 0.81105(3) 0.04785(14) Uani 1 1 d .
Cl3 Cl 0.29865(3) 0.32963(4) 0.63137(3) 0.03013(10) Uani 1 1 d .
O1 O -0.06260(10) 0.20109(11) 0.66456(10) 0.0356(3) Uani 1 1 d .
O2 O 0.44308(13) 0.08097(13) 0.47245(10) 0.0431(4) Uani 1 1 d .
N1 N 0.11019(11) 0.20137(11) 0.70574(9) 0.0234(3) Uani 1 1 d .
N2 N 0.39358(12) 0.12009(12) 0.60207(10) 0.0252(3) Uani 1 1 d .
C1 C 0.19239(15) 0.13042(14) 0.57489(11) 0.0235(4) Uani 1 1 d .
C2 C 0.08124(15) 0.14137(14) 0.57045(12) 0.0265(4) Uani 1 1 d .
C3 C 0.02685(18) 0.11461(16) 0.49733(13) 0.0368(5) Uani 1 1 d .
H3 H -0.0494 0.1211 0.4937 0.044 Uiso 1 1 calc R
C4 C 0.0859(2) 0.07878(18) 0.43088(14) 0.0447(6) Uani 1 1 d .
H4 H 0.0492 0.0605 0.3813 0.054 Uiso 1 1 calc R
C5 C 0.1978(2) 0.06850(17) 0.43402(12) 0.0415(5) Uani 1 1 d .
H5 H 0.2372 0.0441 0.3874 0.050 Uiso 1 1 calc R
C6 C 0.25062(16) 0.09511(14) 0.50761(11) 0.0302(4) Uani 1 1 d .
C7 C 0.04097(13) 0.18185(14) 0.64787(12) 0.0257(4) Uani 1 1 d .
C8 C -0.06624(16) 0.23630(17) 0.75096(15) 0.0386(5) Uani 1 1 d .
H8A H -0.1049 0.1851 0.7860 0.046 Uiso 1 1 calc R
H8B H -0.1032 0.3045 0.7553 0.046 Uiso 1 1 calc R
C9 C 0.05327(15) 0.24573(15) 0.77793(12) 0.0291(4) Uani 1 1 d .
H9 H 0.0663 0.2009 0.8276 0.035 Uiso 1 1 calc R
C10 C 0.09026(15) 0.35800(16) 0.79624(13) 0.0359(5) Uani 1 1 d .
H10 H 0.1707 0.3567 0.8013 0.043 Uiso 1 1 calc R
C11 C 0.06230(18) 0.43403(16) 0.72735(17) 0.0424(5) Uani 1 1 d .
H11A H -0.0158 0.4464 0.7270 0.064 Uiso 1 1 calc R
H11B H 0.0845 0.4046 0.6740 0.064 Uiso 1 1 calc R
H11C H 0.1002 0.5001 0.7367 0.064 Uiso 1 1 calc R
C12 C 0.0454(2) 0.3950(2) 0.87899(17) 0.0569(7) Uani 1 1 d .
H12A H 0.0778 0.4623 0.8934 0.085 Uiso 1 1 calc R
H12B H 0.0626 0.3438 0.9220 0.085 Uiso 1 1 calc R
H12C H -0.0331 0.4028 0.8748 0.085 Uiso 1 1 calc R
C13 C 0.36513(16) 0.09630(14) 0.52762(12) 0.0293(4) Uani 1 1 d .
C14 C 0.54415(18) 0.0919(2) 0.51779(15) 0.0451(6) Uani 1 1 d .
H14A H 0.5929 0.1414 0.4893 0.054 Uiso 1 1 calc R
H14B H 0.5811 0.0237 0.5227 0.054 Uiso 1 1 calc R
C15 C 0.51218(15) 0.13369(16) 0.60404(14) 0.0342(4) Uani 1 1 d .
H15 H 0.5287 0.2100 0.6063 0.041 Uiso 1 1 calc R
C16 C 0.56759(15) 0.08023(18) 0.67683(15) 0.0384(5) Uani 1 1 d .
H16 H 0.5403 0.1136 0.7287 0.046 Uiso 1 1 calc R
C17 C 0.54421(19) -0.03540(19) 0.68281(16) 0.0471(6) Uani 1 1 d .
H17A H 0.4664 -0.0462 0.6898 0.071 Uiso 1 1 calc R
H17B H 0.5827 -0.0648 0.7304 0.071 Uiso 1 1 calc R
H17C H 0.5684 -0.0701 0.6321 0.071 Uiso 1 1 calc R
C18 C 0.68908(19) 0.1017(3) 0.6716(2) 0.0719(9) Uani 1 1 d .
H18A H 0.7180 0.0713 0.6205 0.108 Uiso 1 1 calc R
H18B H 0.7254 0.0704 0.7195 0.108 Uiso 1 1 calc R
H18C H 0.7016 0.1772 0.6716 0.108 Uiso 1 1 calc R
C19 C 0.2758(3) 0.2166(2) 0.02685(17) 0.0640(8) Uani 1 1 d .
H19 H 0.3157 0.1629 0.0003 0.077 Uiso 1 1 calc R
C20 C 0.1766(3) 0.1958(2) 0.05985(18) 0.0625(8) Uani 1 1 d .
H20 H 0.1481 0.1271 0.0571 0.075 Uiso 1 1 calc R
C21 C 0.1187(2) 0.2728(2) 0.0965(2) 0.0655(8) Uani 1 1 d .
H21 H 0.0499 0.2576 0.1196 0.079 Uiso 1 1 calc R
C22 C 0.1586(2) 0.37211(19) 0.10035(15) 0.0478(6) Uani 1 1 d .
H22 H 0.1170 0.4259 0.1253 0.057 Uiso 1 1 calc R
C23 C 0.2580(2) 0.3943(2) 0.06855(16) 0.0558(7) Uani 1 1 d .
H23 H 0.2859 0.4632 0.0713 0.067 Uiso 1 1 calc R
C24 C 0.3175(3) 0.3159(2) 0.0324(2) 0.0731(9) Uani 1 1 d .
H24 H 0.3875 0.3303 0.0112 0.088 Uiso 1 1 calc R

loop_
_atom_site_aniso_label
_atom_site_aniso_U_11
_atom_site_aniso_U_22
_atom_site_aniso_U_33
_atom_site_aniso_U_23
_atom_site_aniso_U_13
_atom_site_aniso_U_12
V1 0.01733(12) 0.02546(14) 0.01847(13) -0.00140(11) -0.00011(10) 0.00024(11)
Cl1 0.0310(2) 0.0283(2) 0.0301(2) 0.00716(17) -0.00156(17) -0.00458(18)
Cl2 0.0657(4) 0.0448(3) 0.0330(3) -0.0092(2) -0.0224(3) 0.0039(3)
Cl3 0.0281(2) 0.0243(2) 0.0379(2) 0.00158(19) 0.00773(17) -0.00312(18)
O1 0.0171(6) 0.0355(7) 0.0542(9) 0.0043(6) -0.0017(6) -0.0004(5)
O2 0.0514(9) 0.0449(9) 0.0332(8) 0.0029(7) 0.0198(7) 0.0123(7)
N1 0.0188(6) 0.0210(7) 0.0303(8) -0.0028(6) 0.0017(6) -0.0012(5)
N2 0.0227(7) 0.0247(7) 0.0281(8) 0.0045(6) 0.0060(6) 0.0068(6)
C1 0.0290(8) 0.0182(8) 0.0233(8) 0.0007(6) -0.0055(7) -0.0002(7)
C2 0.0293(9) 0.0207(9) 0.0294(9) 0.0041(7) -0.0079(7) -0.0034(7)
C3 0.0420(11) 0.0303(10) 0.0380(11) 0.0078(9) -0.0209(9) -0.0082(9)
C4 0.0689(16) 0.0379(12) 0.0272(11) 0.0027(9) -0.0216(10) -0.0106(11)
C5 0.0709(16) 0.0316(11) 0.0221(9) -0.0006(8) -0.0040(10) 0.0017(11)
C6 0.0456(12) 0.0234(9) 0.0217(8) 0.0014(7) 0.0006(8) 0.0022(8)
C7 0.0177(8) 0.0201(8) 0.0394(10) 0.0039(7) -0.0027(7) -0.0016(6)
C8 0.0239(9) 0.0304(10) 0.0616(14) -0.0101(10) 0.0094(9) -0.0028(8)
C9 0.0252(9) 0.0302(9) 0.0320(9) -0.0006(8) 0.0087(8) 0.0050(7)
C10 0.0257(9) 0.0377(11) 0.0443(12) -0.0153(9) -0.0049(8) 0.0056(8)
C11 0.0366(11) 0.0240(10) 0.0665(15) -0.0028(10) 0.0042(11) 0.0013(8)
C12 0.0586(16) 0.0642(17) 0.0479(14) -0.0245(13) -0.0063(12) 0.0238(13)
C13 0.0402(10) 0.0235(9) 0.0242(9) 0.0043(7) 0.0109(8) 0.0099(8)
C14 0.0414(12) 0.0468(13) 0.0471(13) 0.0156(11) 0.0231(10) 0.0192(10)
C15 0.0241(9) 0.0269(9) 0.0516(12) 0.0055(9) 0.0133(9) 0.0034(7)
C16 0.0203(9) 0.0486(12) 0.0462(12) -0.0037(10) -0.0008(8) 0.0056(8)
C17 0.0454(12) 0.0514(13) 0.0444(12) 0.0155(11) -0.0012(11) 0.0151(10)
C18 0.0203(11) 0.090(2) 0.105(2) -0.0147(19) -0.0008(13) 0.0045(12)
C19 0.101(2) 0.0399(13) 0.0515(15) -0.0002(11) 0.0258(16) 0.0167(15)
C20 0.084(2) 0.0323(13) 0.0710(19) 0.0027(12) 0.0068(16) -0.0074(13)
C21 0.0593(17) 0.0513(16) 0.086(2) 0.0065(15) 0.0244(16) -0.0069(13)
C22 0.0590(15) 0.0395(12) 0.0450(13) 0.0005(10) 0.0099(12) 0.0063(11)
C23 0.0721(18) 0.0368(12) 0.0583(15) -0.0019(11) 0.0159(14) -0.0085(12)
C24 0.082(2) 0.0575(18) 0.080(2) 0.0029(15) 0.0434(18) -0.0034(16)

loop_
_atom_type_symbol
_atom_type_description
_atom_type_scat_dispersion_real
_atom_type_scat_dispersion_imag
_atom_type_scat_source
C C 0.0033 0.0016 'International Tables Vol C Tables 4.2.6.8 and 6.1.1.4'
H H 0.0000 0.0000 'International Tables Vol C Tables 4.2.6.8 and 6.1.1.4'
Cl Cl 0.1484 0.1585 'International Tables Vol C Tables 4.2.6.8 and 6.1.1.4'
N N 0.0061 0.0033 'International Tables Vol C Tables 4.2.6.8 and 6.1.1.4'
O O 0.0106 0.0060 'International Tables Vol C Tables 4.2.6.8 and 6.1.1.4'
V V 0.3005 0.5294 'International Tables Vol C Tables 4.2.6.8 and 6.1.1.4'

loop_
_geom_angle_atom_site_label_1
_geom_angle_atom_site_label_2
_geom_angle_atom_site_label_3
_geom_angle
C1 V1 N1 73.95(6)
C1 V1 N2 74.55(7)
N1 V1 N2 148.26(6)
C1 V1 Cl2 172.60(6)
N1 V1 Cl2 99.59(4)
N2 V1 Cl2 112.09(5)
C1 V1 Cl1 83.76(5)
N1 V1 Cl1 90.38(4)
N2 V1 Cl1 89.97(4)
Cl2 V1 Cl1 92.78(2)
C1 V1 Cl3 86.50(5)
N1 V1 Cl3 89.48(4)
N2 V1 Cl3 84.87(4)
Cl2 V1 Cl3 97.19(2)
Cl1 V1 Cl3 169.91(2)
C7 O1 C8 106.18(15)
C13 O2 C14 105.86(16)
C7 N1 C9 109.20(15)
C7 N1 V1 118.77(12)
C9 N1 V1 132.02(12)
C13 N2 C15 108.61(16)
C13 N2 V1 117.96(13)
C15 N2 V1 131.56(14)
C6 C1 C2 120.76(17)
C6 C1 V1 119.51(13)
C2 C1 V1 119.72(14)
C1 C2 C3 119.75(19)
C1 C2 C7 109.58(16)
C3 C2 C7 130.67(18)
C4 C3 C2 118.8(2)
C4 C3 H3 120.6
C2 C3 H3 120.6
C3 C4 C5 122.12(19)
C3 C4 H4 118.9
C5 C4 H4 118.9
C4 C5 C6 118.2(2)
C4 C5 H5 120.9
C6 C5 H5 120.9
C1 C6 C5 120.3(2)
C1 C6 C13 109.33(16)
C5 C6 C13 130.33(19)
N1 C7 O1 117.12(17)
N1 C7 C2 117.83(15)
O1 C7 C2 125.05(16)
O1 C8 C9 105.21(15)
O1 C8 H8A 110.7
C9 C8 H8A 110.7
O1 C8 H8B 110.7
C9 C8 H8B 110.7
H8A C8 H8B 108.8
N1 C9 C10 111.71(15)
N1 C9 C8 101.79(16)
C10 C9 C8 114.32(16)
N1 C9 H9 109.6
C10 C9 H9 109.6
C8 C9 H9 109.6
C11 C10 C12 111.05(18)
C11 C10 C9 113.05(17)
C12 C10 C9 110.6(2)
C11 C10 H10 107.3
C12 C10 H10 107.3
C9 C10 H10 107.3
C10 C11 H11A 109.5
C10 C11 H11B 109.5
H11A C11 H11B 109.5
C10 C11 H11C 109.5
H11A C11 H11C 109.5
H11B C11 H11C 109.5
C10 C12 H12A 109.5
C10 C12 H12B 109.5
H12A C12 H12B 109.5
C10 C12 H12C 109.5
H12A C12 H12C 109.5
H12B C12 H12C 109.5
N2 C13 O2 117.50(19)
N2 C13 C6 118.43(17)
O2 C13 C6 123.92(18)
O2 C14 C15 105.45(16)
O2 C14 H14A 110.7
C15 C14 H14A 110.7
O2 C14 H14B 110.7
C15 C14 H14B 110.7
H14A C14 H14B 108.8
N2 C15 C16 114.25(16)
N2 C15 C14 101.20(18)
C16 C15 C14 115.10(17)
N2 C15 H15 108.6
C16 C15 H15 108.6
C14 C15 H15 108.6
C17 C16 C15 113.80(19)
C17 C16 C18 111.6(2)
C15 C16 C18 108.6(2)
C17 C16 H16 107.5
C15 C16 H16 107.5
C18 C16 H16 107.5
C16 C17 H17A 109.5
C16 C17 H17B 109.5
H17A C17 H17B 109.5
C16 C17 H17C 109.5
H17A C17 H17C 109.5
H17B C17 H17C 109.5
C16 C18 H18A 109.5
C16 C18 H18B 109.5
H18A C18 H18B 109.5
C16 C18 H18C 109.5
H18A C18 H18C 109.5
H18B C18 H18C 109.5
C20 C19 C24 119.5(3)
C20 C19 H19 120.2
C24 C19 H19 120.2
C21 C20 C19 120.3(3)
C21 C20 H20 119.9
C19 C20 H20 119.9
C20 C21 C22 120.4(3)
C20 C21 H21 119.8
C22 C21 H21 119.8
C23 C22 C21 120.2(2)
C23 C22 H22 119.9
C21 C22 H22 119.9
C22 C23 C24 119.4(2)
C22 C23 H23 120.3
C24 C23 H23 120.3
C23 C24 C19 120.1(3)
C23 C24 H24 119.9
C19 C24 H24 119.9

loop_
_geom_bond_atom_site_label_1
_geom_bond_atom_site_label_2
_geom_bond_distance
V1 C1 2.0906(17)
V1 N1 2.0926(14)
V1 N2 2.0932(15)
V1 Cl2 2.2258(6)
V1 Cl1 2.2968(5)
V1 Cl3 2.3034(5)
O1 C7 1.334(2)
O1 C8 1.467(3)
O2 C13 1.328(2)
O2 C14 1.457(3)
N1 C7 1.293(2)
N1 C9 1.476(2)
N2 C13 1.290(3)
N2 C15 1.480(2)
C1 C6 1.381(3)
C1 C2 1.386(3)
C2 C3 1.402(3)
C2 C7 1.443(3)
C3 C4 1.378(4)
C3 H3 0.9500
C4 C5 1.393(4)
C4 H4 0.9500
C5 C6 1.399(3)
C5 H5 0.9500
C6 C13 1.455(3)
C8 C9 1.548(3)
C8 H8A 0.9900
C8 H8B 0.9900
C9 C10 1.539(3)
C9 H9 1.0000
C10 C11 1.519(3)
C10 C12 1.523(3)
C10 H10 1.0000
C11 H11A 0.9800
C11 H11B 0.9800
C11 H11C 0.9800
C12 H12A 0.9800
C12 H12B 0.9800
C12 H12C 0.9800
C14 C15 1.544(3)
C14 H14A 0.9900
C14 H14B 0.9900
C15 C16 1.524(3)
C15 H15 1.0000
C16 C17 1.514(3)
C16 C18 1.532(3)
C16 H16 1.0000
C17 H17A 0.9800
C17 H17B 0.9800
C17 H17C 0.9800
C18 H18A 0.9800
C18 H18B 0.9800
C18 H18C 0.9800
C19 C20 1.365(4)
C19 C24 1.377(4)
C19 H19 0.9500
C20 C21 1.357(4)
C20 H20 0.9500
C21 C22 1.368(4)
C21 H21 0.9500
C22 C23 1.364(4)
C22 H22 0.9500
C23 C24 1.376(4)
C23 H23 0.9500
C24 H24 0.9500

loop_
_geom_torsion_atom_site_label_1
_geom_torsion_atom_site_label_2
_geom_torsion_atom_site_label_3
_geom_torsion_atom_site_label_4
_geom_torsion
C1 V1 N1 C7 3.51(13)
N2 V1 N1 C7 10.7(2)
Cl2 V1 N1 C7 -172.77(13)
Cl1 V1 N1 C7 -79.89(13)
Cl3 V1 N1 C7 90.03(13)
C1 V1 N1 C9 -177.95(17)
N2 V1 N1 C9 -170.79(14)
Cl2 V1 N1 C9 5.77(16)
Cl1 V1 N1 C9 98.65(15)
Cl3 V1 N1 C9 -91.44(16)
C1 V1 N2 C13 1.45(14)
N1 V1 N2 C13 -5.7(2)
Cl2 V1 N2 C13 177.97(13)
Cl1 V1 N2 C13 84.99(14)
Cl3 V1 N2 C13 -86.33(14)
C1 V1 N2 C15 163.92(17)
N1 V1 N2 C15 156.79(14)
Cl2 V1 N2 C15 -19.56(17)
Cl1 V1 N2 C15 -112.54(16)
Cl3 V1 N2 C15 76.14(15)
N1 V1 C1 C6 177.81(16)
N2 V1 C1 C6 1.70(14)
Cl1 V1 C1 C6 -89.99(14)
Cl3 V1 C1 C6 87.35(14)
N1 V1 C1 C2 -3.25(14)
N2 V1 C1 C2 -179.35(16)
Cl1 V1 C1 C2 88.95(14)
Cl3 V1 C1 C2 -93.71(14)
C6 C1 C2 C3 1.1(3)
V1 C1 C2 C3 -177.80(14)
C6 C1 C2 C7 -178.50(16)
V1 C1 C2 C7 2.6(2)
C1 C2 C3 C4 -0.7(3)
C7 C2 C3 C4 178.9(2)
C2 C3 C4 C5 -0.1(3)
C3 C4 C5 C6 0.4(3)
C2 C1 C6 C5 -0.8(3)
V1 C1 C6 C5 178.10(15)
C2 C1 C6 C13 177.01(17)
V1 C1 C6 C13 -4.1(2)
C4 C5 C6 C1 0.1(3)
C4 C5 C6 C13 -177.3(2)
C9 N1 C7 O1 -2.1(2)
V1 N1 C7 O1 176.77(12)
C9 N1 C7 C2 177.78(15)
V1 N1 C7 C2 -3.4(2)
C8 O1 C7 N1 -2.8(2)
C8 O1 C7 C2 177.38(17)
C1 C2 C7 N1 0.5(2)
C3 C2 C7 N1 -179.05(19)
C1 C2 C7 O1 -179.63(17)
C3 C2 C7 O1 0.8(3)
C7 O1 C8 C9 6.1(2)
C7 N1 C9 C10 -116.81(17)
V1 N1 C9 C10 64.6(2)
C7 N1 C9 C8 5.6(2)
V1 N1 C9 C8 -173.04(13)
O1 C8 C9 N1 -6.9(2)
O1 C8 C9 C10 113.69(18)
N1 C9 C10 C11 64.6(2)
C8 C9 C10 C11 -50.3(2)
N1 C9 C10 C12 -170.20(17)
C8 C9 C10 C12 74.9(2)
C15 N2 C13 O2 5.2(2)
V1 N2 C13 O2 171.46(13)
C15 N2 C13 C6 -170.51(16)
V1 N2 C13 C6 -4.3(2)
C14 O2 C13 N2 2.8(2)
C14 O2 C13 C6 178.28(18)
C1 C6 C13 N2 5.3(2)
C5 C6 C13 N2 -177.1(2)
C1 C6 C13 O2 -170.12(18)
C5 C6 C13 O2 7.4(3)
C13 O2 C14 C15 -9.1(2)
C13 N2 C15 C16 -134.42(18)
V1 N2 C15 C16 61.9(2)
C13 N2 C15 C14 -10.1(2)
V1 N2 C15 C14 -173.83(13)
O2 C14 C15 N2 11.4(2)
O2 C14 C15 C16 135.11(18)
N2 C15 C16 C17 55.7(2)
C14 C15 C16 C17 -60.8(2)
N2 C15 C16 C18 -179.3(2)
C14 C15 C16 C18 64.2(3)
C24 C19 C20 C21 1.2(5)
C19 C20 C21 C22 0.4(5)
C20 C21 C22 C23 -1.1(5)
C21 C22 C23 C24 0.2(5)
C22 C23 C24 C19 1.4(5)
C20 C19 C24 C23 -2.1(5)
